data_2213754
loop_
_publ_author_name
'Jing-Cai Yao'
'Li Zhang'
'Li Qu'
'Cong Liu'
'Wei Wang'

_publ_section_title
;
 1,1'-(Butane-1,4-diyl)bis(imidazolium) bis(perchlorate)
;
_journal_coeditor_code DN2176
_journal_issue 6
_journal_name_full 'Acta Crystallographica Section E'
_journal_page_first o3029
_journal_page_last o3029
_journal_paper_doi 10.1107/S1600536807024889
_journal_volume 63
_journal_year 2007
_chemical_formula_iupac 'C10 H16 N4 2+, 2Cl O4 -'
_chemical_formula_moiety 'C10 H16 N4 2+, 2(Cl O4 -)'
_chemical_formula_sum 'C10 H16 Cl2 N4 O8'
_chemical_formula_weight 391.17
_chemical_name_systematic
;
1,1'-(Butane-1,4-diyl)bis(imidazolium) bis(perchlorate)
;
_space_group_IT_number 2
_symmetry_cell_setting triclinic
_symmetry_space_group_name_Hall '-P 1'
_symmetry_space_group_name_H-M 'P -1'
_atom_sites_solution_hydrogens geom
_atom_sites_solution_primary direct
_atom_sites_solution_secondary difmap
_audit_creation_method SHELXL-97
_cell_angle_alpha 95.273(2)
_cell_angle_beta 96.074(2)
_cell_angle_gamma 95.853(2)
_cell_formula_units_Z 1
_cell_length_a 5.5570(10)
_cell_length_b 7.6280(14)
_cell_length_c 9.6139(17)
_cell_measurement_reflns_used 2535
_cell_measurement_temperature 291(2)
_cell_measurement_theta_max 28.20
_cell_measurement_theta_min 2.70
_cell_volume 400.94(13)
_computing_cell_refinement 'SAINT (Bruker, 2004)'
_computing_data_collection 'APEX2 (Bruker, 2004)'
_computing_data_reduction SAINT
_computing_molecular_graphics 'ORTEPIII (Burnett & Johnson, 1996) and ORTEP-3 for Windows (Farrugia, 1997)'
_computing_publication_material SHELXL97
_computing_structure_refinement 'SHELXL97 (Sheldrick, 1997)'
_computing_structure_solution 'SHELXS97 (Sheldrick, 1997)'
_diffrn_ambient_temperature 291(2)
_diffrn_measured_fraction_theta_full 0.993
_diffrn_measured_fraction_theta_max 0.993
_diffrn_measurement_device_type 'Bruker SMART CCD area-detector'
_diffrn_measurement_method '\f and \w'
_diffrn_radiation_monochromator graphite
_diffrn_radiation_source 'fine-focus sealed tube'
_diffrn_radiation_type MoK\a
_diffrn_radiation_wavelength 0.71073
_diffrn_reflns_av_R_equivalents 0.0141
_diffrn_reflns_av_sigmaI/netI 0.0170
_diffrn_reflns_limit_h_max 6
_diffrn_reflns_limit_h_min -6
_diffrn_reflns_limit_k_max 9
_diffrn_reflns_limit_k_min -9
_diffrn_reflns_limit_l_max 11
_diffrn_reflns_limit_l_min -11
_diffrn_reflns_number 2949
_diffrn_reflns_theta_full 25.49
_diffrn_reflns_theta_max 25.49
_diffrn_reflns_theta_min 2.70
_exptl_absorpt_coefficient_mu 0.454
_exptl_absorpt_correction_T_max 0.8493
_exptl_absorpt_correction_T_min 0.8126
_exptl_absorpt_correction_type multi-scan
_exptl_absorpt_process_details '(SADABS; Bruker, 2004)'
_exptl_crystal_colour YELLOW
_exptl_crystal_density_diffrn 1.620
_exptl_crystal_density_method 'not measured'
_exptl_crystal_description BLOCK
_exptl_crystal_F_000 202
_exptl_crystal_size_max 0.48
_exptl_crystal_size_mid 0.38
_exptl_crystal_size_min 0.37
_refine_diff_density_max 0.210
_refine_diff_density_min -0.354
_refine_ls_extinction_method none
_refine_ls_goodness_of_fit_ref 1.141
_refine_ls_hydrogen_treatment constr
_refine_ls_matrix_type full
_refine_ls_number_parameters 109
_refine_ls_number_reflns 1475
_refine_ls_number_restraints 0
_refine_ls_restrained_S_all 1.141
_refine_ls_R_factor_all 0.0369
_refine_ls_R_factor_gt 0.0352
_refine_ls_shift/su_max 0.001
_refine_ls_shift/su_mean 0.000
_refine_ls_structure_factor_coef Fsqd
_refine_ls_weighting_details 'calc w=1/[\s^2^(Fo^2^)+(0.0424P)^2^+0.2168P] where P=(Fo^2^+2Fc^2^)/3'
_refine_ls_weighting_scheme calc
_refine_ls_wR_factor_gt 0.0941
_refine_ls_wR_factor_ref 0.0955
_reflns_number_gt 1396
_reflns_number_total 1475
_reflns_threshold_expression I>2\s(I)
_cod_data_source_file dn2176.cif
_cod_data_source_block I
_cod_depositor_comments
;
The following automatic conversions were performed:
'_symmetry_cell_setting' value 'Triclinic' changed to 'triclinic'
according to '/home/saulius/struct/CIF-dictionaries/cif_core.dic'
dictionary named 'cif_core.dic' version 2.4.1 from 2010-06-29.

Automatic conversion script
Id: cif_fix_enum 1527 2010-12-29 10:47:43Z saulius 

The following automatic conversions were performed:

'_symmetry_cell_setting' value 'Triclinic' changed to 'triclinic'
according to /home/saulius/struct/CIF-dictionaries/cif_core.dic
dictionary named 'cif_core.dic' version 2.4.1 from 2010-06-29.

Automatic conversion script
Id: cif_fix_values 1715 2011-07-08 13:25:40Z adriana 
;
_cod_original_cell_volume 400.93(13)
_cod_database_code 2213754
_cod_database_fobs_code 2213754

loop_
_symmetry_equiv_pos_as_xyz
'x, y, z'
'-x, -y, -z'

loop_
_atom_site_type_symbol
_atom_site_label
_atom_site_fract_x
_atom_site_fract_y
_atom_site_fract_z
_atom_site_U_iso_or_equiv
_atom_site_adp_type
_atom_site_calc_flag
_atom_site_refinement_flags
_atom_site_occupancy
Cl Cl1 0.08600(9) 0.78746(6) 0.73164(5) 0.03864(19) Uani d . 1
O O1 0.0172(4) 0.8598(2) 0.86226(18) 0.0652(5) Uani d . 1
O O2 -0.0516(4) 0.6196(2) 0.6882(2) 0.0732(6) Uani d . 1
O O3 0.0428(4) 0.9096(2) 0.62750(18) 0.0639(5) Uani d . 1
O O4 0.3407(3) 0.7663(3) 0.74746(18) 0.0616(5) Uani d . 1
N N1 0.5280(3) 0.7551(2) 0.21145(17) 0.0378(4) Uani d . 1
N N2 0.3307(4) 0.8272(3) 0.3850(2) 0.0569(5) Uani d . 1
H H2 0.2264 0.8723 0.4335 0.068 Uiso calc R 1
C C1 0.5040(5) 0.7278(3) 0.4347(2) 0.0488(5) Uani d . 1
H H1 0.5315 0.6969 0.5259 0.059 Uiso calc R 1
C C2 0.6280(4) 0.6827(3) 0.3267(2) 0.0435(5) Uani d . 1
H H2A 0.7579 0.6149 0.3295 0.052 Uiso calc R 1
C C3 0.3476(4) 0.8438(3) 0.2504(3) 0.0502(6) Uani d . 1
H H3 0.2504 0.9066 0.1929 0.060 Uiso calc R 1
C C4 0.6119(5) 0.7460(3) 0.0705(2) 0.0499(6) Uani d . 1
H H4A 0.7726 0.8112 0.0768 0.060 Uiso calc R 1
H H4B 0.5024 0.8024 0.0079 0.060 Uiso calc R 1
C C5 0.6226(4) 0.5566(3) 0.0085(2) 0.0431(5) Uani d . 1
H H5A 0.7381 0.5024 0.0690 0.052 Uiso calc R 1
H H5B 0.6820 0.5587 -0.0827 0.052 Uiso calc R 1

loop_
_atom_site_aniso_label
_atom_site_aniso_U_11
_atom_site_aniso_U_22
_atom_site_aniso_U_33
_atom_site_aniso_U_12
_atom_site_aniso_U_13
_atom_site_aniso_U_23
Cl1 0.0467(3) 0.0361(3) 0.0359(3) 0.0107(2) 0.0101(2) 0.00608(19)
O1 0.0902(14) 0.0611(11) 0.0498(10) 0.0131(10) 0.0330(9) 0.0013(8)
O2 0.0756(13) 0.0462(10) 0.0915(15) -0.0008(9) 0.0017(10) -0.0088(9)
O3 0.0812(13) 0.0673(11) 0.0549(10) 0.0354(10) 0.0171(9) 0.0279(9)
O4 0.0482(10) 0.0834(13) 0.0590(11) 0.0187(9) 0.0095(8) 0.0211(9)
N1 0.0487(10) 0.0310(8) 0.0332(9) 0.0046(7) 0.0051(7) -0.0002(6)
N2 0.0592(13) 0.0520(12) 0.0606(13) 0.0085(10) 0.0234(10) -0.0106(10)
C1 0.0647(15) 0.0474(12) 0.0339(11) 0.0038(11) 0.0096(10) 0.0001(9)
C2 0.0515(12) 0.0423(11) 0.0379(11) 0.0122(9) 0.0040(9) 0.0035(9)
C3 0.0490(13) 0.0399(11) 0.0610(15) 0.0126(10) 0.0006(10) 0.0012(10)
C4 0.0732(16) 0.0398(11) 0.0352(11) -0.0069(10) 0.0129(10) 0.0034(9)
C5 0.0541(13) 0.0428(11) 0.0326(10) -0.0015(9) 0.0155(9) 0.0002(8)

loop_
_atom_type_symbol
_atom_type_description
_atom_type_scat_dispersion_real
_atom_type_scat_dispersion_imag
_atom_type_scat_source
C C 0.0033 0.0016 'International Tables Vol C Tables 4.2.6.8 and 6.1.1.4'
H H 0.0000 0.0000 'International Tables Vol C Tables 4.2.6.8 and 6.1.1.4'
N N 0.0061 0.0033 'International Tables Vol C Tables 4.2.6.8 and 6.1.1.4'
O O 0.0106 0.0060 'International Tables Vol C Tables 4.2.6.8 and 6.1.1.4'
Cl Cl 0.1484 0.1585 'International Tables Vol C Tables 4.2.6.8 and 6.1.1.4'

loop_
_geom_angle_atom_site_label_1
_geom_angle_atom_site_label_2
_geom_angle_atom_site_label_3
_geom_angle_site_symmetry_1
_geom_angle_site_symmetry_3
_geom_angle
O2 Cl1 O1 . . 109.83(12)
O2 Cl1 O4 . . 109.42(12)
O1 Cl1 O4 . . 109.85(12)
O2 Cl1 O3 . . 110.53(13)
O1 Cl1 O3 . . 108.80(11)
O4 Cl1 O3 . . 108.39(11)
C3 N1 C2 . . 108.00(18)
C3 N1 C4 . . 125.27(19)
C2 N1 C4 . . 126.65(19)
C3 N2 C1 . . 109.38(19)
C3 N2 H2 . . 125.3
C1 N2 H2 . . 125.3
C2 C1 N2 . . 106.8(2)
C2 C1 H1 . . 126.6
N2 C1 H1 . . 126.6
C1 C2 N1 . . 107.6(2)
C1 C2 H2A . . 126.2
N1 C2 H2A . . 126.2
N2 C3 N1 . . 108.2(2)
N2 C3 H3 . . 125.9
N1 C3 H3 . . 125.9
N1 C4 C5 . . 112.46(17)
N1 C4 H4A . . 109.1
C5 C4 H4A . . 109.1
N1 C4 H4B . . 109.1
C5 C4 H4B . . 109.1
H4A C4 H4B . . 107.8
C4 C5 C5 . 2_665 113.3(2)
C4 C5 H5A . . 108.9
C5 C5 H5A 2_665 . 108.9
C4 C5 H5B . . 108.9
C5 C5 H5B 2_665 . 108.9
H5A C5 H5B . . 107.7

loop_
_geom_bond_atom_site_label_1
_geom_bond_atom_site_label_2
_geom_bond_site_symmetry_2
_geom_bond_distance
Cl1 O2 . 1.4262(19)
Cl1 O1 . 1.4301(17)
Cl1 O4 . 1.4346(18)
Cl1 O3 . 1.4471(17)
N1 C3 . 1.332(3)
N1 C2 . 1.373(3)
N1 C4 . 1.478(3)
N2 C3 . 1.325(3)
N2 C1 . 1.360(3)
N2 H2 . 0.8600
C1 C2 . 1.343(3)
C1 H1 . 0.9300
C2 H2A . 0.9300
C3 H3 . 0.9300
C4 C5 . 1.520(3)
C4 H4A . 0.9700
C4 H4B . 0.9700
C5 C5 2_665 1.522(4)
C5 H5A . 0.9700
C5 H5B . 0.9700

loop_
_geom_hbond_atom_site_label_D
_geom_hbond_atom_site_label_H
_geom_hbond_atom_site_label_A
_geom_hbond_site_symmetry_A
_geom_hbond_distance_DH
_geom_hbond_distance_HA
_geom_hbond_distance_DA
_geom_hbond_angle_DHA
N2 H2 O3 . 0.86 2.23 3.019(3) 152.8
N2 H2 O3 2_576 0.86 2.42 3.032(3) 128.7
C1 H1 O4 . 0.93 2.51 3.228(3) 133.7
C3 H3 O1 2_576 0.93 2.49 3.363(3) 156.0
C2 H2A O2 2_666 0.93 2.55 3.464(3) 168.6
C4 H4B O4 1_554 0.97 2.55 3.329(3) 137.5
